data_7041565
loop_
_publ_author_name
'Dong, Yu-Wei'
'Fan, Rui-Qing'
'Chen, Wei'
'Zhang, Hui-Jie'
'Song, Yang'
'Du, Xi'
'Wang, Ping'
'Wei, Li-Guo'
'Yang, Yu-Lin'

_publ_section_title
;
 Different conjugated system Zn(ii) Schiff base complexes: supramolecular
 structure, luminescent properties, and applications in the PMMA-doped
 hybrid materials.
;
_journal_issue 4
_journal_name_full 'Dalton transactions (Cambridge, England : 2003)'
_journal_page_first 1266
_journal_page_last 1276
_journal_paper_doi 10.1039/c6dt04159k
_journal_volume 46
_journal_year 2017
_chemical_formula_sum 'C22 H16 Cl2 N2 Zn'
_chemical_formula_weight 444.64
_chemical_name_systematic
; 
 ? 
;
_space_group_IT_number 2
_symmetry_cell_setting triclinic
_symmetry_space_group_name_Hall '-P 1'
_symmetry_space_group_name_H-M 'P -1'
_atom_sites_solution_hydrogens geom
_atom_sites_solution_primary direct
_atom_sites_solution_secondary difmap
_audit_creation_method SHELXL-97
_audit_update_record
;
2016-10-10 deposited with the CCDC.
2016-12-23 downloaded from the CCDC.
;
_cell_angle_alpha 82.088(4)
_cell_angle_beta 72.926(5)
_cell_angle_gamma 78.764(5)
_cell_formula_units_Z 2
_cell_length_a 8.4734(5)
_cell_length_b 9.7404(5)
_cell_length_c 12.5350(6)
_cell_measurement_reflns_used 4663
_cell_measurement_temperature 293(2)
_cell_measurement_theta_max 25.00
_cell_measurement_theta_min 3.03
_cell_volume 966.44(9)
_computing_cell_refinement 'Bruker SMART'
_computing_data_collection 'Bruker SMART'
_computing_data_reduction 'Bruker SAINT'
_computing_molecular_graphics SHELXP-97
_computing_publication_material SHELXTL
_computing_structure_refinement 'SHELXL-97 (Sheldrick, 1997)'
_computing_structure_solution 'SHELXS-97 (Sheldrick, 1997)'
_diffrn_ambient_temperature 293(2)
_diffrn_measured_fraction_theta_full 0.997
_diffrn_measured_fraction_theta_max 0.997
_diffrn_measurement_device_type 'Bruker Smart APEX CCD area detector'
_diffrn_measurement_method 'phi and omega scans'
_diffrn_radiation_monochromator graphite
_diffrn_radiation_source 'fine-focus sealed tube'
_diffrn_radiation_type MoK\a
_diffrn_radiation_wavelength 0.71073
_diffrn_reflns_av_R_equivalents 0.0355
_diffrn_reflns_av_sigmaI/netI 0.0838
_diffrn_reflns_limit_h_max 10
_diffrn_reflns_limit_h_min -10
_diffrn_reflns_limit_k_max 11
_diffrn_reflns_limit_k_min -11
_diffrn_reflns_limit_l_max 11
_diffrn_reflns_limit_l_min -14
_diffrn_reflns_number 4663
_diffrn_reflns_theta_full 25.00
_diffrn_reflns_theta_max 25.00
_diffrn_reflns_theta_min 3.03
_diffrn_standards_decay_% 0
_diffrn_standards_interval_count 0
_diffrn_standards_interval_time 0
_diffrn_standards_number 0
_exptl_absorpt_coefficient_mu 1.556
_exptl_absorpt_correction_T_max 0.8475
_exptl_absorpt_correction_T_min 0.8116
_exptl_absorpt_correction_type multi-scan
_exptl_absorpt_process_details SADABS
_exptl_crystal_colour yellow
_exptl_crystal_density_diffrn 1.528
_exptl_crystal_density_method 'not measured'
_exptl_crystal_description block
_exptl_crystal_F_000 452
_exptl_crystal_size_max 0.14
_exptl_crystal_size_mid 0.12
_exptl_crystal_size_min 0.11
_refine_diff_density_max 0.361
_refine_diff_density_min -0.496
_refine_diff_density_rms 0.065
_refine_ls_extinction_method none
_refine_ls_goodness_of_fit_ref 0.917
_refine_ls_hydrogen_treatment mixed
_refine_ls_matrix_type full
_refine_ls_number_parameters 244
_refine_ls_number_reflns 3398
_refine_ls_number_restraints 0
_refine_ls_restrained_S_all 0.917
_refine_ls_R_factor_all 0.0884
_refine_ls_R_factor_gt 0.0505
_refine_ls_shift/su_max 0.000
_refine_ls_shift/su_mean 0.000
_refine_ls_structure_factor_coef Fsqd
_refine_ls_weighting_details 'calc w=1/[\s^2^(Fo^2^)+(0.0239P)^2^+0.0000P] where P=(Fo^2^+2Fc^2^)/3'
_refine_ls_weighting_scheme calc
_refine_ls_wR_factor_gt 0.0775
_refine_ls_wR_factor_ref 0.0882
_reflns_number_gt 2249
_reflns_number_total 3398
_reflns_threshold_expression >2sigma(I)
_cod_data_source_file c6dt04159k2.cif
_cod_data_source_block Zn5
_cod_depositor_comments
;
The following automatic conversions were performed:

'_symmetry_cell_setting' value 'Triclinic' changed to 'triclinic'
according to
/usr/data/users/saulius/crontab/automatic-downloads/rss-feeds/RSC/lib/dictionaries/cif_core.dic
dictionary named 'cif_core.dic' version 2.4.2 from 2011-04-26.

Automatic conversion script
Id: cif_fix_values 4268 2015-11-12 08:31:59Z antanas 

 Adding full bibliography for 7041564--7041568.cif.
;
_cod_original_sg_symbol_H-M 'P-1   '
_cod_database_code 7041565

loop_
_symmetry_equiv_pos_as_xyz
'x, y, z'
'-x, -y, -z'

loop_
_atom_site_label
_atom_site_type_symbol
_atom_site_fract_x
_atom_site_fract_y
_atom_site_fract_z
_atom_site_U_iso_or_equiv
_atom_site_adp_type
_atom_site_occupancy
_atom_site_symmetry_multiplicity
_atom_site_calc_flag
_atom_site_refinement_flags
Zn1 Zn 0.26495(6) 0.92711(5) 0.23863(4) 0.04723(18) Uani 1 1 d .
Cl1 Cl 0.02863(14) 0.88512(13) 0.35495(9) 0.0661(4) Uani 1 1 d .
Cl2 Cl 0.48861(14) 0.76268(11) 0.22912(9) 0.0616(3) Uani 1 1 d .
N1 N 0.3194(4) 1.1273(3) 0.2294(3) 0.0421(8) Uani 1 1 d .
N2 N 0.2535(4) 0.9965(4) 0.0751(3) 0.0438(8) Uani 1 1 d .
C1 C 0.3201(5) 1.1967(4) 0.1298(3) 0.0454(11) Uani 1 1 d .
C2 C 0.3579(5) 1.3334(5) 0.1020(4) 0.0595(13) Uani 1 1 d .
H2A H 0.3591 1.3789 0.0315 0.071 Uiso 1 1 calc R
C3 C 0.3926(5) 1.3979(5) 0.1795(4) 0.0624(13) Uani 1 1 d .
H3A H 0.4164 1.4890 0.1624 0.075 Uiso 1 1 calc R
C4 C 0.3933(5) 1.3293(4) 0.2847(4) 0.0491(11) Uani 1 1 d .
C5 C 0.3527(5) 1.1926(4) 0.3073(3) 0.0429(10) Uani 1 1 d .
C6 C 0.4306(5) 1.3896(5) 0.3667(4) 0.0622(13) Uani 1 1 d .
H6A H 0.4569 1.4799 0.3525 0.075 Uiso 1 1 calc R
C7 C 0.4287(6) 1.3173(5) 0.4672(4) 0.0687(14) Uani 1 1 d .
H7A H 0.4580 1.3573 0.5205 0.082 Uiso 1 1 calc R
C8 C 0.3837(6) 1.1845(5) 0.4920(4) 0.0678(14) Uani 1 1 d .
H8A H 0.3781 1.1385 0.5629 0.081 Uiso 1 1 calc R
C9 C 0.3479(5) 1.1208(5) 0.4139(3) 0.0546(12) Uani 1 1 d .
H9A H 0.3205 1.0309 0.4305 0.065 Uiso 1 1 calc R
C10 C 0.2834(5) 1.1212(5) 0.0495(3) 0.0500(11) Uani 1 1 d .
H10A H 0.2819 1.1649 -0.0211 0.060 Uiso 1 1 calc R
C11 C 0.2215(5) 0.9168(4) -0.0006(3) 0.0443(10) Uani 1 1 d .
C12 C 0.2454(5) 0.9556(4) -0.1146(3) 0.0497(11) Uani 1 1 d .
H12A H 0.2830 1.0398 -0.1451 0.060 Uiso 1 1 calc R
C13 C 0.2147(5) 0.8719(5) -0.1819(3) 0.0506(11) Uani 1 1 d .
H13A H 0.2307 0.9008 -0.2577 0.061 Uiso 1 1 calc R
C14 C 0.1600(4) 0.7441(4) -0.1409(3) 0.0438(10) Uani 1 1 d .
C15 C 0.1350(5) 0.7068(5) -0.0267(3) 0.0542(12) Uani 1 1 d .
H15A H 0.0960 0.6231 0.0040 0.065 Uiso 1 1 calc R
C16 C 0.1665(5) 0.7902(5) 0.0418(3) 0.0558(12) Uani 1 1 d .
H16A H 0.1508 0.7615 0.1176 0.067 Uiso 1 1 calc R
C17 C 0.1283(5) 0.6544(5) -0.2158(3) 0.0434(10) Uani 1 1 d .
C18 C 0.0819(5) 0.7111(5) -0.3129(3) 0.0530(11) Uani 1 1 d .
H18A H 0.0720 0.8075 -0.3318 0.064 Uiso 1 1 calc R
C19 C 0.0505(6) 0.6262(5) -0.3810(4) 0.0631(13) Uani 1 1 d .
H19A H 0.0201 0.6660 -0.4454 0.076 Uiso 1 1 calc R
C20 C 0.0633(6) 0.4853(5) -0.3554(4) 0.0645(13) Uani 1 1 d .
H20A H 0.0402 0.4289 -0.4012 0.077 Uiso 1 1 calc R
C21 C 0.1109(5) 0.4265(5) -0.2611(4) 0.0617(13) Uani 1 1 d .
H21A H 0.1211 0.3299 -0.2432 0.074 Uiso 1 1 calc R
C22 C 0.1434(5) 0.5108(5) -0.1933(4) 0.0536(12) Uani 1 1 d .
H22A H 0.1766 0.4696 -0.1302 0.064 Uiso 1 1 calc R

loop_
_atom_site_aniso_label
_atom_site_aniso_U_11
_atom_site_aniso_U_22
_atom_site_aniso_U_33
_atom_site_aniso_U_23
_atom_site_aniso_U_13
_atom_site_aniso_U_12
Zn1 0.0553(3) 0.0409(3) 0.0443(3) 0.0023(2) -0.0113(2) -0.0132(3)
Cl1 0.0662(8) 0.0635(8) 0.0595(7) 0.0063(6) 0.0007(6) -0.0247(7)
Cl2 0.0630(8) 0.0440(7) 0.0724(8) 0.0064(6) -0.0172(6) -0.0063(6)
N1 0.043(2) 0.040(2) 0.038(2) 0.0015(16) -0.0054(16) -0.0089(17)
N2 0.044(2) 0.044(2) 0.040(2) -0.0004(18) -0.0090(16) -0.0064(18)
C1 0.046(3) 0.046(3) 0.042(3) -0.003(2) -0.007(2) -0.010(2)
C2 0.077(3) 0.042(3) 0.054(3) 0.009(2) -0.010(3) -0.020(3)
C3 0.081(4) 0.043(3) 0.061(3) 0.001(3) -0.011(3) -0.021(3)
C4 0.050(3) 0.042(3) 0.052(3) -0.009(2) -0.004(2) -0.012(2)
C5 0.038(2) 0.043(3) 0.042(2) -0.004(2) -0.0022(19) -0.009(2)
C6 0.074(3) 0.047(3) 0.065(3) -0.009(3) -0.010(3) -0.021(3)
C7 0.073(3) 0.071(4) 0.068(4) -0.022(3) -0.015(3) -0.021(3)
C8 0.079(4) 0.071(4) 0.053(3) -0.003(3) -0.013(3) -0.022(3)
C9 0.066(3) 0.048(3) 0.049(3) -0.003(2) -0.012(2) -0.015(2)
C10 0.057(3) 0.047(3) 0.042(3) 0.004(2) -0.013(2) -0.007(2)
C11 0.043(2) 0.040(3) 0.045(3) 0.002(2) -0.007(2) -0.007(2)
C12 0.056(3) 0.048(3) 0.044(3) 0.002(2) -0.010(2) -0.015(2)
C13 0.059(3) 0.059(3) 0.035(2) 0.005(2) -0.013(2) -0.018(2)
C14 0.037(2) 0.047(3) 0.044(3) 0.000(2) -0.0094(19) -0.006(2)
C15 0.069(3) 0.053(3) 0.042(3) 0.002(2) -0.012(2) -0.022(3)
C16 0.071(3) 0.058(3) 0.040(3) 0.004(2) -0.014(2) -0.020(3)
C17 0.035(2) 0.051(3) 0.044(3) -0.002(2) -0.0107(19) -0.006(2)
C18 0.052(3) 0.050(3) 0.054(3) -0.006(2) -0.014(2) 0.000(2)
C19 0.075(3) 0.063(4) 0.054(3) -0.009(3) -0.026(3) 0.000(3)
C20 0.073(3) 0.066(4) 0.061(3) -0.022(3) -0.023(3) -0.007(3)
C21 0.071(3) 0.054(3) 0.062(3) -0.008(3) -0.017(3) -0.014(3)
C22 0.056(3) 0.055(3) 0.050(3) -0.001(2) -0.016(2) -0.007(2)

loop_
_atom_type_symbol
_atom_type_description
_atom_type_scat_dispersion_real
_atom_type_scat_dispersion_imag
_atom_type_scat_source
C C 0.0033 0.0016 'International Tables Vol C Tables 4.2.6.8 and 6.1.1.4'
H H 0.0000 0.0000 'International Tables Vol C Tables 4.2.6.8 and 6.1.1.4'
N N 0.0061 0.0033 'International Tables Vol C Tables 4.2.6.8 and 6.1.1.4'
Cl Cl 0.1484 0.1585 'International Tables Vol C Tables 4.2.6.8 and 6.1.1.4'
Zn Zn 0.2839 1.4301 'International Tables Vol C Tables 4.2.6.8 and 6.1.1.4'

loop_
_geom_angle_atom_site_label_1
_geom_angle_atom_site_label_2
_geom_angle_atom_site_label_3
_geom_angle
N1 Zn1 N2 80.71(13)
N1 Zn1 Cl1 116.68(9)
N2 Zn1 Cl1 114.81(9)
N1 Zn1 Cl2 112.38(9)
N2 Zn1 Cl2 108.08(9)
Cl1 Zn1 Cl2 118.11(5)
C1 N1 C5 118.7(4)
C1 N1 Zn1 111.5(3)
C5 N1 Zn1 129.8(3)
C10 N2 C11 123.0(3)
C10 N2 Zn1 110.9(3)
C11 N2 Zn1 126.0(3)
N1 C1 C2 122.3(4)
N1 C1 C10 116.2(4)
C2 C1 C10 121.4(4)
C3 C2 C1 118.9(4)
C3 C2 H2A 120.6
C1 C2 H2A 120.6
C2 C3 C4 120.8(4)
C2 C3 H3A 119.6
C4 C3 H3A 119.6
C6 C4 C3 123.2(4)
C6 C4 C5 119.5(4)
C3 C4 C5 117.3(4)
N1 C5 C4 122.0(4)
N1 C5 C9 118.9(4)
C4 C5 C9 119.1(4)
C7 C6 C4 120.2(4)
C7 C6 H6A 119.9
C4 C6 H6A 119.9
C6 C7 C8 121.0(5)
C6 C7 H7A 119.5
C8 C7 H7A 119.5
C9 C8 C7 120.7(4)
C9 C8 H8A 119.6
C7 C8 H8A 119.6
C8 C9 C5 119.4(4)
C8 C9 H9A 120.3
C5 C9 H9A 120.3
N2 C10 C1 120.6(4)
N2 C10 H10A 119.7
C1 C10 H10A 119.7
C16 C11 C12 118.1(4)
C16 C11 N2 117.5(4)
C12 C11 N2 124.5(4)
C13 C12 C11 120.8(4)
C13 C12 H12A 119.6
C11 C12 H12A 119.6
C12 C13 C14 121.9(4)
C12 C13 H13A 119.0
C14 C13 H13A 119.0
C15 C14 C13 116.9(4)
C15 C14 C17 122.2(4)
C13 C14 C17 121.0(4)
C16 C15 C14 121.6(4)
C16 C15 H15A 119.2
C14 C15 H15A 119.2
C15 C16 C11 120.7(4)
C15 C16 H16A 119.6
C11 C16 H16A 119.6
C22 C17 C18 116.8(4)
C22 C17 C14 121.5(4)
C18 C17 C14 121.7(4)
C19 C18 C17 121.0(4)
C19 C18 H18A 119.5
C17 C18 H18A 119.5
C20 C19 C18 120.9(4)
C20 C19 H19A 119.6
C18 C19 H19A 119.6
C19 C20 C21 119.4(5)
C19 C20 H20A 120.3
C21 C20 H20A 120.3
C22 C21 C20 119.9(5)
C22 C21 H21A 120.1
C20 C21 H21A 120.1
C21 C22 C17 122.1(4)
C21 C22 H22A 119.0
C17 C22 H22A 119.0

loop_
_geom_bond_atom_site_label_1
_geom_bond_atom_site_label_2
_geom_bond_distance
Zn1 N1 2.070(3)
Zn1 N2 2.093(3)
Zn1 Cl1 2.1779(11)
Zn1 Cl2 2.2154(12)
N1 C1 1.335(4)
N1 C5 1.356(5)
N2 C10 1.268(5)
N2 C11 1.419(5)
C1 C2 1.404(5)
C1 C10 1.458(5)
C2 C3 1.354(6)
C2 H2A 0.9300
C3 C4 1.395(5)
C3 H3A 0.9300
C4 C6 1.389(6)
C4 C5 1.411(5)
C5 C9 1.414(5)
C6 C7 1.353(6)
C6 H6A 0.9300
C7 C8 1.388(6)
C7 H7A 0.9300
C8 C9 1.361(6)
C8 H8A 0.9300
C9 H9A 0.9300
C10 H10A 0.9300
C11 C16 1.384(5)
C11 C12 1.391(5)
C12 C13 1.358(5)
C12 H12A 0.9300
C13 C14 1.391(5)
C13 H13A 0.9300
C14 C15 1.391(5)
C14 C17 1.478(5)
C15 C16 1.371(5)
C15 H15A 0.9300
C16 H16A 0.9300
C17 C22 1.377(5)
C17 C18 1.397(5)
C18 C19 1.377(6)
C18 H18A 0.9300
C19 C20 1.356(6)
C19 H19A 0.9300
C20 C21 1.375(6)
C20 H20A 0.9300
C21 C22 1.374(6)
C21 H21A 0.9300
C22 H22A 0.9300
